data_2240548
loop_
_publ_author_name
'Annie, C. F.'
'Sithambaresan, M.'
'Kurup, M. R. Prathapachandra'

_publ_section_title
;
 Crystal structure of
 (<i>E</i>)-2-[(2-hydroxy-4-methoxyphenyl)(phenyl)methylidene]-<i>N</i>-phenylhydrazine-1-carboxamide
;
_journal_issue 4
_journal_name_full 'Acta Crystallographica Section E'
_journal_page_first 427
_journal_page_last 430
_journal_paper_doi 10.1107/S2056989015005757
_journal_volume 71
_journal_year 2015
_chemical_formula_iupac 'C21 H19 N3 O3'
_chemical_formula_moiety 'C21 H19 N3 O3'
_chemical_formula_sum 'C21 H19 N3 O3'
_chemical_formula_weight 361.39
_chemical_name_systematic
(<i>E</i>)-2-[(2-Hydroxy-4-methoxyphenyl)(phenyl)methylidene]-<i>N</i>-phenylhydrazine-1-carboxamide
_space_group_IT_number 14
_symmetry_cell_setting monoclinic
_symmetry_space_group_name_Hall '-P 2ybc'
_symmetry_space_group_name_H-M 'P 1 21/c 1'
_atom_sites_solution_hydrogens geom
_atom_sites_solution_primary direct
_atom_sites_solution_secondary difmap
_audit_creation_method SHELXL-97
_cell_angle_alpha 90.00
_cell_angle_beta 90.340(5)
_cell_angle_gamma 90.00
_cell_formula_units_Z 4
_cell_length_a 19.965(2)
_cell_length_b 9.9788(9)
_cell_length_c 9.3366(7)
_cell_measurement_reflns_used 2338
_cell_measurement_temperature 296(2)
_cell_measurement_theta_max 22.71
_cell_measurement_theta_min 2.88
_cell_volume 1860.1(3)
_computing_cell_refinement
;
APEX2 and SAINT (Bruker, 2004)
;
_computing_data_collection
;
APEX2 (Bruker, 2004)
;
_computing_data_reduction
;
SAINT and XPREP (Bruker, 2004)
;
_computing_molecular_graphics
;
ORTEP-3 for Windows (Farrugia, 2012) and DIAMOND (Brandenburg,
2010)
;
_computing_publication_material
;
SHELXL2014 (Sheldrick, 2015) and publCIF (Westrip, 2010)
;
_computing_structure_refinement
;
SHELXL2014 (Sheldrick, 2015)
;
_computing_structure_solution
;
SHELXS97 (Sheldrick, 2008)
;
_diffrn_ambient_temperature 296(2)
_diffrn_measured_fraction_theta_full 0.993
_diffrn_measured_fraction_theta_max 0.993
_diffrn_measurement_device_type 'Bruker APEXII CCD'
_diffrn_measurement_method '\w and \f scan'
_diffrn_radiation_monochromator graphite
_diffrn_radiation_source 'fine-focus sealed tube'
_diffrn_radiation_type MoK\a
_diffrn_radiation_wavelength 0.71073
_diffrn_reflns_av_R_equivalents 0.0567
_diffrn_reflns_av_sigmaI/netI 0.0648
_diffrn_reflns_limit_h_max 25
_diffrn_reflns_limit_h_min -25
_diffrn_reflns_limit_k_max 12
_diffrn_reflns_limit_k_min -12
_diffrn_reflns_limit_l_max 12
_diffrn_reflns_limit_l_min -10
_diffrn_reflns_number 18641
_diffrn_reflns_theta_full 27.50
_diffrn_reflns_theta_max 27.50
_diffrn_reflns_theta_min 2.89
_exptl_absorpt_coefficient_mu 0.088
_exptl_absorpt_correction_T_max 0.961
_exptl_absorpt_correction_T_min 0.955
_exptl_absorpt_correction_type multi-scan
_exptl_absorpt_process_details
;
(SADABS; Bruker, 2004)
;
_exptl_crystal_colour colourless
_exptl_crystal_density_diffrn 1.291
_exptl_crystal_density_method 'not measured'
_exptl_crystal_description block
_exptl_crystal_F_000 760.0
_exptl_crystal_size_max 0.28
_exptl_crystal_size_mid 0.24
_exptl_crystal_size_min 0.21
_refine_diff_density_max 0.168
_refine_diff_density_min -0.186
_refine_ls_extinction_method none
_refine_ls_goodness_of_fit_ref 0.995
_refine_ls_hydrogen_treatment mixed
_refine_ls_matrix_type full
_refine_ls_number_parameters 257
_refine_ls_number_reflns 4240
_refine_ls_number_restraints 3
_refine_ls_restrained_S_all 0.995
_refine_ls_R_factor_all 0.1209
_refine_ls_R_factor_gt 0.0486
_refine_ls_shift/su_max 0.000
_refine_ls_shift/su_mean 0.000
_refine_ls_structure_factor_coef Fsqd
_refine_ls_weighting_details 'calc w=1/[\s^2^(Fo^2^)+(0.0608P)^2^+0.0804P] where P=(Fo^2^+2Fc^2^)/3'
_refine_ls_weighting_scheme calc
_refine_ls_wR_factor_gt 0.1083
_refine_ls_wR_factor_ref 0.1427
_reflns_number_gt 2092
_reflns_number_total 4268
_reflns_threshold_expression >2sigma(I)
_cod_data_source_file su5098sup1.cif
_cod_data_source_block I
_cod_original_sg_symbol_H-M 'P 21/c'
_cod_database_code 2240548
_cod_database_fobs_code 2240548

loop_
_symmetry_equiv_pos_as_xyz
'x, y, z'
'-x, y+1/2, -z+1/2'
'-x, -y, -z'
'x, -y-1/2, z-1/2'

loop_
_atom_site_type_symbol
_atom_site_label
_atom_site_fract_x
_atom_site_fract_y
_atom_site_fract_z
_atom_site_U_iso_or_equiv
_atom_site_adp_type
_atom_site_calc_flag
_atom_site_refinement_flags
_atom_site_occupancy
_atom_site_symmetry_multiplicity
N N1 0.24470(9) 0.62277(18) 0.17814(16) 0.0444(4) Uani d . 1 1
N N2 0.19511(9) 0.68714(18) 0.10330(17) 0.0469(5) Uani d D 1 1
O O3 0.14953(7) 0.76718(14) 0.30843(12) 0.0480(4) Uani d . 1 1
O O2 0.32524(9) 0.62214(17) 0.39293(14) 0.0621(5) Uani d D 1 1
C C14 0.14865(10) 0.7582(2) 0.17789(19) 0.0394(5) Uani d . 1 1
N N3 0.10153(9) 0.81374(18) 0.09207(17) 0.0491(5) Uani d D 1 1
O O1 0.49774(9) 0.31233(18) 0.41036(17) 0.0779(6) Uani d . 1 1
C C7 0.27941(10) 0.5321(2) 0.11323(19) 0.0415(5) Uani d . 1 1
C C2 0.40967(11) 0.4616(2) 0.3955(2) 0.0522(6) Uani d . 1 1
H H2 0.4235 0.4949 0.4838 0.063 Uiso calc R 1 1
C C6 0.33388(10) 0.4695(2) 0.19314(19) 0.0411(5) Uani d . 1 1
C C1 0.35550(11) 0.5171(2) 0.32703(19) 0.0436(5) Uani d . 1 1
C C5 0.36938(12) 0.3632(2) 0.1362(2) 0.0574(6) Uani d . 1 1
H H5 0.3562 0.3293 0.0476 0.069 Uiso calc R 1 1
C C4 0.42306(13) 0.3056(2) 0.2043(2) 0.0632(7) Uani d . 1 1
H H4 0.4452 0.2332 0.1635 0.076 Uiso calc R 1 1
C C15 0.03853(11) 0.8599(2) 0.1368(2) 0.0435(5) Uani d . 1 1
C C3 0.44366(12) 0.3566(2) 0.3338(2) 0.0540(6) Uani d . 1 1
C C8 0.26680(11) 0.4937(2) -0.03890(19) 0.0434(5) Uani d . 1 1
C C20 -0.01559(12) 0.8337(2) 0.0487(2) 0.0545(6) Uani d . 1 1
H H20 -0.0097 0.7861 -0.0359 0.065 Uiso calc R 1 1
C C13 0.30627(12) 0.5462(2) -0.1443(2) 0.0596(6) Uani d . 1 1
H H13 0.3413 0.6035 -0.1204 0.072 Uiso calc R 1 1
C C16 0.02980(13) 0.9330(2) 0.2607(2) 0.0580(6) Uani d . 1 1
H H16 0.0663 0.9534 0.3192 0.070 Uiso calc R 1 1
C C9 0.21564(14) 0.4095(3) -0.0764(2) 0.0700(8) Uani d . 1 1
H H9 0.1883 0.3734 -0.0059 0.084 Uiso calc R 1 1
C C17 -0.03359(15) 0.9754(3) 0.2968(3) 0.0700(8) Uani d . 1 1
H H17 -0.0398 1.0237 0.3809 0.084 Uiso calc R 1 1
C C19 -0.07808(14) 0.8781(2) 0.0864(3) 0.0682(7) Uani d . 1 1
H H19 -0.1144 0.8608 0.0265 0.082 Uiso calc R 1 1
C C11 0.24422(16) 0.4294(3) -0.3212(3) 0.0796(9) Uani d . 1 1
H H11 0.2372 0.4064 -0.4166 0.096 Uiso calc R 1 1
C C10 0.20429(16) 0.3776(3) -0.2181(3) 0.0865(9) Uani d . 1 1
H H10 0.1693 0.3205 -0.2429 0.104 Uiso calc R 1 1
C C12 0.29420(15) 0.5144(3) -0.2855(2) 0.0732(8) Uani d . 1 1
H H12 0.3207 0.5516 -0.3568 0.088 Uiso calc R 1 1
C C21 0.53543(18) 0.2044(3) 0.3538(4) 0.1201(14) Uani d . 1 1
H H21A 0.5074 0.1265 0.3459 0.180 Uiso calc R 1 1
H H21B 0.5726 0.1854 0.4164 0.180 Uiso calc R 1 1
H H21C 0.5518 0.2283 0.2608 0.180 Uiso calc R 1 1
C C18 -0.08757(14) 0.9475(3) 0.2108(3) 0.0732(8) Uani d . 1 1
H H18 -0.1303 0.9754 0.2368 0.088 Uiso calc R 1 1
H H2N 0.1922(10) 0.6792(19) 0.0104(10) 0.050(6) Uiso d D 1 1
H H3N 0.1063(11) 0.795(2) 0.0004(11) 0.058(7) Uiso d D 1 1
H H2O 0.2911(10) 0.647(3) 0.337(3) 0.107(11) Uiso d D 1 1

loop_
_atom_site_aniso_label
_atom_site_aniso_U_11
_atom_site_aniso_U_22
_atom_site_aniso_U_33
_atom_site_aniso_U_12
_atom_site_aniso_U_13
_atom_site_aniso_U_23
N1 0.0438(11) 0.0557(11) 0.0336(9) 0.0068(9) -0.0022(8) 0.0030(8)
N2 0.0493(12) 0.0655(12) 0.0257(9) 0.0148(10) -0.0033(8) 0.0010(8)
O3 0.0552(10) 0.0646(9) 0.0241(7) 0.0057(8) -0.0020(6) -0.0009(6)
O2 0.0721(12) 0.0777(11) 0.0363(8) 0.0328(10) -0.0091(8) -0.0112(8)
C14 0.0411(13) 0.0493(12) 0.0277(10) 0.0010(10) -0.0007(9) 0.0003(9)
N3 0.0490(12) 0.0733(13) 0.0249(9) 0.0157(10) -0.0021(8) 0.0011(8)
O1 0.0732(13) 0.0986(14) 0.0617(10) 0.0413(11) -0.0122(9) -0.0005(9)
C7 0.0430(13) 0.0478(12) 0.0337(10) -0.0016(10) 0.0007(9) 0.0023(9)
C2 0.0576(15) 0.0664(15) 0.0326(11) 0.0137(13) -0.0040(10) 0.0012(10)
C6 0.0449(13) 0.0450(12) 0.0335(10) 0.0024(10) 0.0007(9) 0.0005(9)
C1 0.0487(14) 0.0509(12) 0.0314(10) 0.0094(11) 0.0062(9) 0.0031(9)
C5 0.0663(17) 0.0582(14) 0.0476(12) 0.0123(13) -0.0096(12) -0.0118(11)
C4 0.0706(18) 0.0619(16) 0.0571(14) 0.0247(14) -0.0020(13) -0.0077(12)
C15 0.0489(14) 0.0469(12) 0.0347(10) 0.0093(11) 0.0040(10) 0.0075(9)
C3 0.0530(15) 0.0617(14) 0.0473(13) 0.0181(12) -0.0004(11) 0.0072(11)
C8 0.0457(13) 0.0489(12) 0.0355(11) 0.0019(11) -0.0007(10) -0.0007(9)
C20 0.0558(16) 0.0542(14) 0.0534(13) 0.0072(12) -0.0064(12) -0.0015(10)
C13 0.0611(17) 0.0745(16) 0.0432(12) -0.0076(14) 0.0038(11) -0.0028(11)
C16 0.0703(18) 0.0616(15) 0.0421(12) 0.0153(13) -0.0028(11) -0.0033(11)
C9 0.078(2) 0.0788(18) 0.0527(14) -0.0260(16) -0.0001(13) -0.0057(13)
C17 0.079(2) 0.0709(17) 0.0598(15) 0.0280(16) 0.0135(15) -0.0021(13)
C19 0.0517(17) 0.0654(16) 0.0873(19) 0.0040(14) -0.0091(14) 0.0015(15)
C11 0.094(2) 0.103(2) 0.0423(14) 0.0101(19) -0.0110(15) -0.0219(14)
C10 0.095(2) 0.099(2) 0.0659(18) -0.0282(19) -0.0122(17) -0.0209(16)
C12 0.083(2) 0.098(2) 0.0383(13) 0.0036(18) 0.0053(13) 0.0006(13)
C21 0.116(3) 0.138(3) 0.106(3) 0.086(3) -0.024(2) -0.019(2)
C18 0.0589(18) 0.0712(18) 0.090(2) 0.0184(15) 0.0185(16) 0.0137(16)

loop_
_atom_type_symbol
_atom_type_description
_atom_type_scat_dispersion_real
_atom_type_scat_dispersion_imag
_atom_type_scat_source
C C 0.0033 0.0016 'International Tables Vol C Tables 4.2.6.8 and 6.1.1.4'
H H 0.0000 0.0000 'International Tables Vol C Tables 4.2.6.8 and 6.1.1.4'
N N 0.0061 0.0033 'International Tables Vol C Tables 4.2.6.8 and 6.1.1.4'
O O 0.0106 0.0060 'International Tables Vol C Tables 4.2.6.8 and 6.1.1.4'

loop_
_geom_angle_atom_site_label_1
_geom_angle_atom_site_label_2
_geom_angle_atom_site_label_3
_geom_angle
C7 N1 N2 118.52(16)
C14 N2 N1 118.42(15)
C14 N2 H2N 120.9(13)
N1 N2 H2N 120.6(13)
C1 O2 H2O 106.6(19)
O3 C14 N3 124.56(19)
O3 C14 N2 122.83(18)
N3 C14 N2 112.59(16)
C14 N3 C15 125.39(17)
C14 N3 H3N 114.4(14)
C15 N3 H3N 117.3(14)
C3 O1 C21 118.1(2)
N1 C7 C6 117.45(17)
N1 C7 C8 122.56(18)
C6 C7 C8 119.97(18)
C1 C2 C3 120.2(2)
C1 C2 H2 119.9
C3 C2 H2 119.9
C5 C6 C1 116.52(19)
C5 C6 C7 120.98(18)
C1 C6 C7 122.42(18)
O2 C1 C2 116.90(18)
O2 C1 C6 121.97(18)
C2 C1 C6 121.10(19)
C4 C5 C6 123.0(2)
C4 C5 H5 118.5
C6 C5 H5 118.5
C5 C4 C3 118.9(2)
C5 C4 H4 120.5
C3 C4 H4 120.5
C20 C15 C16 119.9(2)
C20 C15 N3 117.38(19)
C16 C15 N3 122.7(2)
O1 C3 C4 125.0(2)
O1 C3 C2 114.7(2)
C4 C3 C2 120.3(2)
C9 C8 C13 118.92(19)
C9 C8 C7 121.58(19)
C13 C8 C7 119.48(19)
C19 C20 C15 119.8(2)
C19 C20 H20 120.1
C15 C20 H20 120.1
C8 C13 C12 120.1(2)
C8 C13 H13 119.9
C12 C13 H13 119.9
C17 C16 C15 119.2(2)
C17 C16 H16 120.4
C15 C16 H16 120.4
C8 C9 C10 120.4(2)
C8 C9 H9 119.8
C10 C9 H9 119.8
C18 C17 C16 121.0(2)
C18 C17 H17 119.5
C16 C17 H17 119.5
C18 C19 C20 120.8(2)
C18 C19 H19 119.6
C20 C19 H19 119.6
C12 C11 C10 120.0(2)
C12 C11 H11 120.0
C10 C11 H11 120.0
C11 C10 C9 120.0(3)
C11 C10 H10 120.0
C9 C10 H10 120.0
C11 C12 C13 120.5(3)
C11 C12 H12 119.8
C13 C12 H12 119.8
O1 C21 H21A 109.5
O1 C21 H21B 109.5
H21A C21 H21B 109.5
O1 C21 H21C 109.5
H21A C21 H21C 109.5
H21B C21 H21C 109.5
C19 C18 C17 119.3(3)
C19 C18 H18 120.4
C17 C18 H18 120.4

loop_
_geom_bond_atom_site_label_1
_geom_bond_atom_site_label_2
_geom_bond_distance
N1 C7 1.293(2)
N1 N2 1.369(2)
N2 C14 1.362(3)
N2 H2N 0.873(9)
O3 C14 1.222(2)
O2 C1 1.359(2)
O2 H2O 0.890(10)
C14 N3 1.351(2)
N3 C15 1.405(3)
N3 H3N 0.881(9)
O1 C3 1.364(3)
O1 C21 1.417(3)
C7 C6 1.456(3)
C7 C8 1.491(3)
C2 C1 1.370(3)
C2 C3 1.376(3)
C2 H2 0.9300
C6 C5 1.384(3)
C6 C1 1.403(3)
C5 C4 1.369(3)
C5 H5 0.9300
C4 C3 1.373(3)
C4 H4 0.9300
C15 C20 1.379(3)
C15 C16 1.379(3)
C8 C9 1.367(3)
C8 C13 1.368(3)
C20 C19 1.372(3)
C20 H20 0.9300
C13 C12 1.376(3)
C13 H13 0.9300
C16 C17 1.378(3)
C16 H16 0.9300
C9 C10 1.377(3)
C9 H9 0.9300
C17 C18 1.369(3)
C17 H17 0.9300
C19 C18 1.367(3)
C19 H19 0.9300
C11 C12 1.350(4)
C11 C10 1.357(4)
C11 H11 0.9300
C10 H10 0.9300
C12 H12 0.9300
C21 H21A 0.9600
C21 H21B 0.9600
C21 H21C 0.9600
C18 H18 0.9300

loop_
_geom_hbond_atom_site_label_D
_geom_hbond_atom_site_label_H
_geom_hbond_atom_site_label_A
_geom_hbond_site_symmetry_A
_geom_hbond_distance_DH
_geom_hbond_distance_HA
_geom_hbond_distance_DA
_geom_hbond_angle_DHA
O2 H2O N1 . 0.890(10) 1.760(17) 2.563(2) 149(3)
N2 H2N O3 4_575 0.870(10) 2.132(13) 2.9301(19) 152(2)
N3 H3N O3 4_575 0.880(10) 2.089(12) 2.935(2) 161(2)
C12 H12 O2 1_554 0.93 2.44 3.252(3) 146

loop_
_geom_torsion_atom_site_label_1
_geom_torsion_atom_site_label_2
_geom_torsion_atom_site_label_3
_geom_torsion_atom_site_label_4
_geom_torsion
C7 N1 N2 C14 164.67(18)
N1 N2 C14 O3 0.2(3)
N1 N2 C14 N3 -178.30(17)
O3 C14 N3 C15 -17.1(3)
N2 C14 N3 C15 161.40(19)
N2 N1 C7 C6 177.23(17)
N2 N1 C7 C8 -0.9(3)
N1 C7 C6 C5 174.0(2)
C8 C7 C6 C5 -7.8(3)
N1 C7 C6 C1 -9.4(3)
C8 C7 C6 C1 168.75(19)
C3 C2 C1 O2 -178.7(2)
C3 C2 C1 C6 -0.5(3)
C5 C6 C1 O2 179.1(2)
C7 C6 C1 O2 2.4(3)
C5 C6 C1 C2 1.0(3)
C7 C6 C1 C2 -175.72(19)
C1 C6 C5 C4 -0.1(4)
C7 C6 C5 C4 176.6(2)
C6 C5 C4 C3 -1.2(4)
C14 N3 C15 C20 -139.5(2)
C14 N3 C15 C16 42.9(3)
C21 O1 C3 C4 -0.9(4)
C21 O1 C3 C2 -179.9(2)
C5 C4 C3 O1 -177.4(2)
C5 C4 C3 C2 1.7(4)
C1 C2 C3 O1 178.3(2)
C1 C2 C3 C4 -0.8(4)
N1 C7 C8 C9 -79.3(3)
C6 C7 C8 C9 102.6(3)
N1 C7 C8 C13 99.2(3)
C6 C7 C8 C13 -78.9(3)
C16 C15 C20 C19 -1.4(3)
N3 C15 C20 C19 -179.1(2)
C9 C8 C13 C12 0.2(4)
C7 C8 C13 C12 -178.4(2)
C20 C15 C16 C17 2.0(3)
N3 C15 C16 C17 179.6(2)
C13 C8 C9 C10 0.3(4)
C7 C8 C9 C10 178.8(2)
C15 C16 C17 C18 -0.8(4)
C15 C20 C19 C18 -0.4(4)
C12 C11 C10 C9 -1.4(5)
C8 C9 C10 C11 0.3(4)
C10 C11 C12 C13 1.8(4)
C8 C13 C12 C11 -1.2(4)
C20 C19 C18 C17 1.6(4)
C16 C17 C18 C19 -0.9(4)
